data_2243937
loop_
_publ_author_name
'Domasevitch, Kostiantyn V.'
'Ponomarova, Vira V.'

_publ_section_title
;
 Isostructural rubidium and caesium
 4-(3,5-dinitropyrazol-4-yl)-3,5-dinitropyrazolates: crystal engineering
 with polynitro energetic species
;
_journal_coeditor_code HB7988
_journal_issue 11
_journal_name_full 'Acta Crystallographica Section E'
_journal_page_first
;
;
_journal_paper_doi 10.1107/S2056989021010227
_journal_volume 77
_journal_year 2021
_chemical_formula_iupac '[Rb (C6 H N8 O8)]'
_chemical_formula_moiety 'C6 H N8 O8 Rb'
_chemical_formula_sum 'C6 H N8 O8 Rb'
_chemical_formula_weight 398.62
_chemical_name_systematic
;
Poly[[\m~4~-4-(3,5-dinitropyrazol-4-yl)-3,5-dinitropyrazol-1-ido]rubidium]
;
_space_group_crystal_system monoclinic
_space_group_IT_number 15
_space_group_name_Hall '-C 2yc'
_space_group_name_H-M_alt 'C 1 2/c 1'
_atom_sites_solution_hydrogens geom
_atom_sites_solution_primary direct
_atom_sites_solution_secondary difmap
_audit_creation_method SHELXL-2018/1
_cell_angle_alpha 90
_cell_angle_beta 115.264(7)
_cell_angle_gamma 90
_cell_formula_units_Z 8
_cell_length_a 19.4400(15)
_cell_length_b 8.6070(4)
_cell_length_c 16.0977(10)
_cell_measurement_reflns_used 8000
_cell_measurement_temperature 213(2)
_cell_measurement_theta_max 27.898
_cell_measurement_theta_min 2.317
_cell_volume 2435.8(3)
_computing_cell_refinement
;
IPDS Software (Stoe & Cie, 2000)
;
_computing_data_collection
;
IPDS Software (Stoe & Cie, 2000)
;
_computing_data_reduction
;
IPDS Software (Stoe & Cie, 2000)
;
_computing_molecular_graphics
;
DIAMOND  (Brandenburg, 1999)
;
_computing_publication_material
;
WinGX (Farrugia, 2012)
;
_computing_structure_refinement
;
<i>SHELXL2018/1</i> (Sheldrick, 2015)
;
_computing_structure_solution
;
SHELXS97 (Sheldrick, 2008)
;
_diffrn_ambient_temperature 213(2)
_diffrn_measured_fraction_theta_full 0.997
_diffrn_measured_fraction_theta_max 0.995
_diffrn_measurement_device_type 'Stoe IPDS'
_diffrn_measurement_method '\f oscillation scans'
_diffrn_radiation_type MoK\a
_diffrn_radiation_wavelength 0.71073
_diffrn_reflns_av_R_equivalents 0.0330
_diffrn_reflns_av_unetI/netI 0.0373
_diffrn_reflns_limit_h_max 25
_diffrn_reflns_limit_h_min -25
_diffrn_reflns_limit_k_max 11
_diffrn_reflns_limit_k_min -10
_diffrn_reflns_limit_l_max 20
_diffrn_reflns_limit_l_min -20
_diffrn_reflns_number 9925
_diffrn_reflns_theta_full 25.242
_diffrn_reflns_theta_max 27.898
_diffrn_reflns_theta_min 2.317
_diffrn_source 'fine-focus sealed tube'
_exptl_absorpt_coefficient_mu 4.134
_exptl_absorpt_correction_T_max 0.7892
_exptl_absorpt_correction_T_min 0.6720
_exptl_absorpt_correction_type numerical
_exptl_absorpt_process_details
;
[X-RED (Stoe & Cie, 2001) and X-SHAPE (Stoe & Cie, 1999)]
;
_exptl_crystal_colour yellow
_exptl_crystal_density_diffrn 2.174
_exptl_crystal_description prism
_exptl_crystal_F_000 1552
_exptl_crystal_size_max 0.200
_exptl_crystal_size_mid 0.160
_exptl_crystal_size_min 0.140
_refine_diff_density_max 0.373
_refine_diff_density_min -0.392
_refine_ls_extinction_method none
_refine_ls_goodness_of_fit_ref 0.885
_refine_ls_hydrogen_treatment constr
_refine_ls_matrix_type full
_refine_ls_number_parameters 210
_refine_ls_number_reflns 2890
_refine_ls_number_restraints 0
_refine_ls_restrained_S_all 0.885
_refine_ls_R_factor_all 0.0379
_refine_ls_R_factor_gt 0.0256
_refine_ls_shift/su_max 0.000
_refine_ls_shift/su_mean 0.000
_refine_ls_structure_factor_coef Fsqd
_refine_ls_weighting_details 'w=1/[\s^2^(Fo^2^)+(0.0326P)^2^] where P=(Fo^2^+2Fc^2^)/3'
_refine_ls_weighting_scheme calc
_refine_ls_wR_factor_gt 0.0535
_refine_ls_wR_factor_ref 0.0552
_reflns_number_gt 2186
_reflns_number_total 2890
_reflns_threshold_expression 'I > 2\s(I)'
_cod_data_source_file hb7988sup1.cif
_cod_data_source_block 1
_cod_original_sg_symbol_H-M 'C 2/c'
_cod_database_code 2243937
_shelx_space_group_comment
;
The symmetry employed for this shelxl refinement is uniquely defined
by the following loop, which should always be used as a source of
symmetry information in preference to the above space-group names.
They are only intended as comments.
;
_shelx_estimated_absorpt_t_min 0.492
_shelx_estimated_absorpt_t_max 0.595

loop_
_space_group_symop_operation_xyz
'x, y, z'
'-x, y, -z+1/2'
'x+1/2, y+1/2, z'
'-x+1/2, y+1/2, -z+1/2'
'-x, -y, -z'
'x, -y, z-1/2'
'-x+1/2, -y+1/2, -z'
'x+1/2, -y+1/2, z-1/2'

loop_
_atom_site_type_symbol
_atom_site_label
_atom_site_fract_x
_atom_site_fract_y
_atom_site_fract_z
_atom_site_U_iso_or_equiv
_atom_site_adp_type
_atom_site_calc_flag
_atom_site_occupancy
_atom_site_disorder_assembly
_atom_site_disorder_group
Rb Rb1 0.500000 0.39279(3) 0.250000 0.02840(9) Uani d 1 . .
Rb Rb2 0.000000 0.500000 0.000000 0.03230(9) Uani d 1 . .
O O1 0.38330(9) -0.38304(18) 0.16106(14) 0.0422(5) Uani d 1 . .
O O2 0.38489(9) -0.14611(18) 0.11639(13) 0.0344(4) Uani d 1 . .
O O3 0.03697(9) -0.16032(19) 0.06215(16) 0.0490(5) Uani d 1 . .
O O4 0.10681(9) 0.03244(17) 0.13792(13) 0.0347(4) Uani d 1 . .
O O5 0.45319(8) 0.09854(18) 0.30718(12) 0.0329(4) Uani d 1 . .
O O6 0.37797(9) -0.09294(16) 0.29580(11) 0.0301(4) Uani d 1 . .
O O7 0.13123(9) 0.34370(17) -0.01293(13) 0.0344(4) Uani d 1 . .
O O8 0.12218(8) 0.09417(17) -0.03095(11) 0.0280(3) Uani d 1 . .
N N1 0.23222(9) -0.36612(17) 0.10737(13) 0.0199(4) Uani d 1 . .
H H1 0.247444 -0.461154 0.107308 0.030 Uiso calc 1 . .
N N2 0.16218(9) -0.32601(19) 0.09532(13) 0.0210(4) Uani d 1 . .
N N3 0.33470(9) 0.27100(18) 0.19547(13) 0.0207(4) Uani d 1 . .
N N4 0.26946(9) 0.31935(17) 0.12643(13) 0.0200(4) Uani d 1 . .
N N5 0.35387(9) -0.25662(18) 0.13349(12) 0.0212(4) Uani d 1 . .
N N6 0.09790(10) -0.0935(2) 0.10011(14) 0.0266(4) Uani d 1 . .
N N7 0.39083(9) 0.03467(19) 0.27152(13) 0.0218(4) Uani d 1 . .
N N8 0.15509(9) 0.21089(19) 0.01062(13) 0.0206(4) Uani d 1 . .
C C1 0.27606(10) -0.2391(2) 0.11965(14) 0.0175(4) Uani d 1 . .
C C2 0.23545(10) -0.1061(2) 0.11814(14) 0.0161(4) Uani d 1 . .
C C3 0.16475(10) -0.1719(2) 0.10251(15) 0.0181(4) Uani d 1 . .
C C4 0.32927(10) 0.1159(2) 0.19966(14) 0.0177(4) Uani d 1 . .
C C5 0.26131(10) 0.0553(2) 0.13416(14) 0.0158(4) Uani d 1 . .
C C6 0.22651(10) 0.1926(2) 0.08941(14) 0.0167(4) Uani d 1 . .

loop_
_atom_site_aniso_label
_atom_site_aniso_U_11
_atom_site_aniso_U_22
_atom_site_aniso_U_33
_atom_site_aniso_U_12
_atom_site_aniso_U_13
_atom_site_aniso_U_23
Rb1 0.01707(13) 0.01962(14) 0.0442(2) 0.000 0.00897(13) 0.000
Rb2 0.02226(15) 0.03355(17) 0.0307(2) 0.00090(12) 0.00132(12) -0.01165(14)
O1 0.0311(8) 0.0188(8) 0.0702(14) 0.0128(6) 0.0153(9) 0.0038(8)
O2 0.0284(8) 0.0279(8) 0.0533(12) -0.0005(6) 0.0234(8) 0.0034(8)
O3 0.0212(8) 0.0283(9) 0.0941(17) -0.0011(7) 0.0214(9) 0.0036(9)
O4 0.0411(9) 0.0214(8) 0.0519(12) 0.0071(7) 0.0299(9) -0.0003(7)
O5 0.0206(7) 0.0336(8) 0.0327(10) -0.0044(6) 0.0001(7) 0.0048(7)
O6 0.0375(8) 0.0155(7) 0.0272(10) -0.0001(6) 0.0040(7) 0.0046(6)
O7 0.0313(8) 0.0190(7) 0.0470(12) 0.0121(6) 0.0111(8) 0.0127(7)
O8 0.0225(7) 0.0231(8) 0.0305(10) -0.0046(6) 0.0037(6) 0.0008(7)
N1 0.0231(8) 0.0089(7) 0.0267(11) 0.0004(6) 0.0098(7) -0.0010(7)
N2 0.0222(8) 0.0127(8) 0.0283(11) -0.0004(6) 0.0109(7) 0.0020(7)
N3 0.0220(8) 0.0141(8) 0.0230(10) -0.0016(6) 0.0067(7) -0.0010(7)
N4 0.0213(8) 0.0103(7) 0.0277(11) -0.0001(6) 0.0098(7) 0.0009(7)
N5 0.0211(8) 0.0164(8) 0.0230(10) 0.0031(6) 0.0064(7) -0.0051(7)
N6 0.0256(9) 0.0174(9) 0.0423(13) 0.0030(7) 0.0198(8) 0.0077(8)
N7 0.0241(9) 0.0176(9) 0.0196(10) 0.0010(6) 0.0053(7) -0.0014(7)
N8 0.0187(8) 0.0180(8) 0.0263(11) 0.0031(6) 0.0108(7) 0.0057(7)
C1 0.0203(9) 0.0115(9) 0.0193(12) 0.0001(7) 0.0070(8) 0.0000(7)
C2 0.0187(9) 0.0104(8) 0.0188(11) 0.0010(7) 0.0075(8) 0.0008(8)
C3 0.0203(9) 0.0122(9) 0.0223(12) 0.0008(7) 0.0095(8) 0.0019(8)
C4 0.0206(9) 0.0119(8) 0.0192(11) 0.0007(7) 0.0070(8) -0.0003(7)
C5 0.0177(9) 0.0109(8) 0.0202(12) 0.0014(7) 0.0094(8) 0.0003(7)
C6 0.0185(9) 0.0126(8) 0.0198(11) 0.0016(7) 0.0089(8) 0.0011(7)

loop_
_atom_type_symbol
_atom_type_description
_atom_type_scat_dispersion_real
_atom_type_scat_dispersion_imag
_atom_type_scat_source
C C 0.0033 0.0016 'International Tables Vol C Tables 4.2.6.8 and 6.1.1.4'
H H 0.0000 0.0000 'International Tables Vol C Tables 4.2.6.8 and 6.1.1.4'
N N 0.0061 0.0033 'International Tables Vol C Tables 4.2.6.8 and 6.1.1.4'
O O 0.0106 0.0060 'International Tables Vol C Tables 4.2.6.8 and 6.1.1.4'
Rb Rb -0.9393 2.9676 'International Tables Vol C Tables 4.2.6.8 and 6.1.1.4'

loop_
_geom_angle_atom_site_label_1
_geom_angle_atom_site_label_2
_geom_angle_atom_site_label_3
_geom_angle_site_symmetry_1
_geom_angle_site_symmetry_3
_geom_angle
_geom_angle_publ_flag
O1 Rb1 O1 2_665 1_565 94.94(7) ?
O1 Rb1 O5 2_665 . 134.80(5) ?
O1 Rb1 O5 1_565 . 116.69(4) ?
O1 Rb1 O5 2_665 2_655 116.69(4) ?
O1 Rb1 O5 1_565 2_655 134.80(5) ?
O5 Rb1 O5 . 2_655 62.80(7) ?
O1 Rb1 N3 2_665 . 150.29(5) ?
O1 Rb1 N3 1_565 . 65.44(5) ?
O5 Rb1 N3 . . 52.18(4) ?
O5 Rb1 N3 2_655 . 92.36(4) ?
O1 Rb1 N3 2_665 2_655 65.44(5) ?
O1 Rb1 N3 1_565 2_655 150.29(5) ?
O5 Rb1 N3 . 2_655 92.36(4) ?
O5 Rb1 N3 2_655 2_655 52.18(4) ?
N3 Rb1 N3 . 2_655 140.85(6) ?
O1 Rb1 O8 2_665 8_556 52.19(5) ?
O1 Rb1 O8 1_565 8_556 124.56(5) ?
O5 Rb1 O8 . 8_556 82.76(4) ?
O5 Rb1 O8 2_655 8_556 100.60(4) ?
N3 Rb1 O8 . 8_556 119.65(4) ?
N3 Rb1 O8 2_655 8_556 61.84(4) ?
O1 Rb1 O8 2_665 7 124.56(5) ?
O1 Rb1 O8 1_565 7 52.19(5) ?
O5 Rb1 O8 . 7 100.60(4) ?
O5 Rb1 O8 2_655 7 82.76(4) ?
N3 Rb1 O8 . 7 61.84(4) ?
N3 Rb1 O8 2_655 7 119.65(4) ?
O8 Rb1 O8 8_556 7 176.11(5) ?
O1 Rb1 O3 2_665 3 96.42(5) ?
O1 Rb1 O3 1_565 3 93.94(5) ?
O5 Rb1 O3 . 3 111.58(4) ?
O5 Rb1 O3 2_655 3 53.44(4) ?
N3 Rb1 O3 . 3 106.56(4) ?
N3 Rb1 O3 2_655 3 68.00(4) ?
O8 Rb1 O3 8_556 3 128.33(4) ?
O8 Rb1 O3 7 3 52.33(4) ?
O1 Rb1 O3 2_665 4 93.94(5) ?
O1 Rb1 O3 1_565 4 96.42(5) ?
O5 Rb1 O3 . 4 53.44(4) ?
O5 Rb1 O3 2_655 4 111.58(4) ?
N3 Rb1 O3 . 4 68.00(4) ?
N3 Rb1 O3 2_655 4 106.56(4) ?
O8 Rb1 O3 8_556 4 52.33(4) ?
O8 Rb1 O3 7 4 128.33(4) ?
O3 Rb1 O3 3 4 164.66(6) ?
O1 Rb1 O4 2_665 3 60.41(5) ?
O1 Rb1 O4 1_565 3 91.65(5) ?
O5 Rb1 O4 . 3 141.47(4) ?
O5 Rb1 O4 2_655 3 78.75(4) ?
N3 Rb1 O4 . 3 137.39(5) ?
N3 Rb1 O4 2_655 3 59.64(4) ?
O8 Rb1 O4 8_556 3 102.96(4) ?
O8 Rb1 O4 7 3 75.66(4) ?
O3 Rb1 O4 3 3 36.38(4) ?
O3 Rb1 O4 4 3 153.75(4) ?
O1 Rb1 O4 2_665 4 91.65(5) ?
O1 Rb1 O4 1_565 4 60.41(5) ?
O5 Rb1 O4 . 4 78.75(4) ?
O5 Rb1 O4 2_655 4 141.47(4) ?
N3 Rb1 O4 . 4 59.64(4) ?
N3 Rb1 O4 2_655 4 137.39(5) ?
O8 Rb1 O4 8_556 4 75.66(4) ?
O8 Rb1 O4 7 4 102.96(4) ?
O3 Rb1 O4 3 4 153.75(4) ?
O3 Rb1 O4 4 4 36.38(4) ?
O4 Rb1 O4 3 4 139.76(5) ?
O5 Rb2 O5 8_455 4 180.00(8) ?
O5 Rb2 O7 8_455 5_565 108.32(4) ?
O5 Rb2 O7 4 5_565 71.68(4) ?
O5 Rb2 O7 8_455 . 71.68(4) ?
O5 Rb2 O7 4 . 108.32(4) ?
O7 Rb2 O7 5_565 . 180.0 ?
O5 Rb2 O3 8_455 5 57.45(5) ?
O5 Rb2 O3 4 5 122.55(5) ?
O7 Rb2 O3 5_565 5 111.42(4) ?
O7 Rb2 O3 . 5 68.58(4) ?
O5 Rb2 O3 8_455 1_565 122.55(5) ?
O5 Rb2 O3 4 1_565 57.45(5) ?
O7 Rb2 O3 5_565 1_565 68.58(4) ?
O7 Rb2 O3 . 1_565 111.42(4) ?
O3 Rb2 O3 5 1_565 180.00(10) ?
O5 Rb2 N2 8_455 5 64.39(4) ?
O5 Rb2 N2 4 5 115.61(4) ?
O7 Rb2 N2 5_565 5 63.20(4) ?
O7 Rb2 N2 . 5 116.80(4) ?
O3 Rb2 N2 5 5 50.09(4) ?
O3 Rb2 N2 1_565 5 129.91(4) ?
O5 Rb2 N2 8_455 1_565 115.61(4) ?
O5 Rb2 N2 4 1_565 64.39(4) ?
O7 Rb2 N2 5_565 1_565 116.80(4) ?
O7 Rb2 N2 . 1_565 63.20(4) ?
O3 Rb2 N2 5 1_565 129.91(4) ?
O3 Rb2 N2 1_565 1_565 50.09(4) ?
N2 Rb2 N2 5 1_565 180.0 ?
O5 Rb2 O6 8_455 8_455 40.54(4) ?
O5 Rb2 O6 4 8_455 139.46(4) ?
O7 Rb2 O6 5_565 8_455 71.28(5) ?
O7 Rb2 O6 . 8_455 108.72(5) ?
O3 Rb2 O6 5 8_455 86.34(5) ?
O3 Rb2 O6 1_565 8_455 93.66(5) ?
N2 Rb2 O6 5 8_455 59.09(4) ?
N2 Rb2 O6 1_565 8_455 120.91(4) ?
O5 Rb2 O6 8_455 4 139.46(4) ?
O5 Rb2 O6 4 4 40.54(4) ?
O7 Rb2 O6 5_565 4 108.72(5) ?
O7 Rb2 O6 . 4 71.28(5) ?
O3 Rb2 O6 5 4 93.66(5) ?
O3 Rb2 O6 1_565 4 86.34(5) ?
N2 Rb2 O6 5 4 120.91(4) ?
N2 Rb2 O6 1_565 4 59.09(4) ?
O6 Rb2 O6 8_455 4 180.00(7) ?
O5 Rb2 O2 8_455 7 63.14(4) ?
O5 Rb2 O2 4 7 116.86(4) ?
O7 Rb2 O2 5_565 7 127.24(4) ?
O7 Rb2 O2 . 7 52.75(4) ?
O3 Rb2 O2 5 7 105.45(5) ?
O3 Rb2 O2 1_565 7 74.55(5) ?
N2 Rb2 O2 5 7 126.63(4) ?
N2 Rb2 O2 1_565 7 53.37(4) ?
O6 Rb2 O2 8_455 7 74.96(4) ?
O6 Rb2 O2 4 7 105.04(4) ?
O5 Rb2 O2 8_455 3_455 116.86(4) ?
O5 Rb2 O2 4 3_455 63.14(4) ?
O7 Rb2 O2 5_565 3_455 52.76(4) ?
O7 Rb2 O2 . 3_455 127.25(4) ?
O3 Rb2 O2 5 3_455 74.55(5) ?
O3 Rb2 O2 1_565 3_455 105.45(5) ?
N2 Rb2 O2 5 3_455 53.37(4) ?
N2 Rb2 O2 1_565 3_455 126.63(4) ?
O6 Rb2 O2 8_455 3_455 105.04(4) ?
O6 Rb2 O2 4 3_455 74.96(4) ?
O2 Rb2 O2 7 3_455 180.00(3) ?
N5 O1 Rb1 . 1_545 158.96(13) ?
N6 O3 Rb2 . 1_545 130.77(13) ?
N6 O3 Rb1 . 3_445 91.12(15) ?
Rb2 O3 Rb1 1_545 3_445 107.84(5) ?
N6 O4 Rb1 . 3_445 87.86(12) ?
N7 O5 Rb2 . 4_545 99.33(12) ?
N7 O5 Rb1 . . 127.55(12) ?
Rb2 O5 Rb1 4_545 . 124.88(5) ?
N7 O6 Rb2 . 4_545 86.64(11) ?
N8 O7 Rb2 . . 128.40(13) ?
N8 O8 Rb1 . 7 121.64(12) ?
N2 N1 C1 . . 110.67(15) ?
N2 N1 H1 . . 124.7 ?
C1 N1 H1 . . 124.7 ?
C3 N2 N1 . . 104.29(15) ?
C3 N2 Rb2 . 1_545 119.80(12) ?
N1 N2 Rb2 . 1_545 132.66(12) ?
C4 N3 N4 . . 106.38(15) ?
C4 N3 Rb1 . . 114.35(12) ?
N4 N3 Rb1 . . 128.37(12) ?
N3 N4 C6 . . 107.59(15) ?
O2 N5 O1 . . 125.25(17) ?
O2 N5 C1 . . 118.13(15) ?
O1 N5 C1 . . 116.61(16) ?
O4 N6 O3 . . 124.73(18) ?
O4 N6 C3 . . 117.74(17) ?
O3 N6 C3 . . 117.50(18) ?
O4 N6 Rb1 . 3_445 72.68(11) ?
O3 N6 Rb1 . 3_445 69.40(14) ?
C3 N6 Rb1 . 3_445 132.87(13) ?
O6 N7 O5 . . 123.15(18) ?
O6 N7 C4 . . 118.54(16) ?
O5 N7 C4 . . 118.29(16) ?
O6 N7 Rb2 . 4_545 72.15(11) ?
O5 N7 Rb2 . 4_545 59.69(11) ?
C4 N7 Rb2 . 4_545 146.67(12) ?
O8 N8 O7 . . 123.57(18) ?
O8 N8 C6 . . 118.40(15) ?
O7 N8 C6 . . 118.00(17) ?
N1 C1 C2 . . 110.36(16) ?
N1 C1 N5 . . 119.62(15) ?
C2 C1 N5 . . 130.01(16) ?
C1 C2 C3 . . 100.20(16) ?
C1 C2 C5 . . 129.17(17) ?
C3 C2 C5 . . 130.53(17) ?
N2 C3 C2 . . 114.47(16) ?
N2 C3 N6 . . 117.47(16) ?
C2 C3 N6 . . 127.90(17) ?
N3 C4 C5 . . 113.82(17) ?
N3 C4 N7 . . 117.80(17) ?
C5 C4 N7 . . 128.31(17) ?
C4 C5 C6 . . 99.63(15) ?
C4 C5 C2 . . 129.27(17) ?
C6 C5 C2 . . 131.10(17) ?
N4 C6 C5 . . 112.57(17) ?
N4 C6 N8 . . 119.01(16) ?
C5 C6 N8 . . 128.38(16) ?

loop_
_geom_bond_atom_site_label_1
_geom_bond_atom_site_label_2
_geom_bond_site_symmetry_2
_geom_bond_distance
_geom_bond_publ_flag
Rb1 O1 2_665 2.8543(15) n
Rb1 O1 1_565 2.8543(15) y
Rb1 O5 . 2.9673(16) y
Rb1 O5 2_655 2.9673(16) n
Rb1 N3 . 3.1285(16) y
Rb1 N3 2_655 3.1285(16) n
Rb1 O8 8_556 3.3074(16) n
Rb1 O8 7 3.3074(16) y
Rb1 O3 3 3.424(2) n
Rb1 O3 4 3.424(2) y
Rb1 O4 3 3.4942(16) n
Rb1 O4 4 3.4942(16) y
Rb2 O5 8_455 2.9616(17) n
Rb2 O5 4 2.9616(17) y
Rb2 O7 5_565 2.9690(15) n
Rb2 O7 . 2.9690(15) y
Rb2 O3 5 3.0743(17) n
Rb2 O3 1_565 3.0743(17) y
Rb2 N2 5 3.2261(16) n
Rb2 N2 1_565 3.2261(16) y
Rb2 O6 8_455 3.2275(16) n
Rb2 O6 4 3.2275(16) y
Rb2 O2 7 3.6985(16) y
Rb2 O2 3_455 3.6985(16) n
O1 N5 . 1.221(2) n
O2 N5 . 1.219(2) n
O3 N6 . 1.220(2) n
O4 N6 . 1.219(2) n
O5 N7 . 1.228(2) n
O6 N7 . 1.227(2) n
O7 N8 . 1.231(2) n
O8 N8 . 1.225(2) n
N1 N2 . 1.336(2) n
N1 C1 . 1.348(2) n
N1 H1 . 0.8700 ?
N2 C3 . 1.331(2) n
N3 C4 . 1.343(2) n
N3 N4 . 1.347(2) n
N4 C6 . 1.348(2) n
N5 C1 . 1.440(2) n
N6 C3 . 1.450(2) n
N7 C4 . 1.441(2) n
N8 C6 . 1.435(3) n
C1 C2 . 1.384(3) n
C2 C3 . 1.406(3) n
C2 C5 . 1.462(2) n
C4 C5 . 1.393(3) n
C5 C6 . 1.399(3) n

loop_
_geom_hbond_atom_site_label_D
_geom_hbond_atom_site_label_H
_geom_hbond_atom_site_label_A
_geom_hbond_site_symmetry_A
_geom_hbond_distance_DH
_geom_hbond_distance_HA
_geom_hbond_distance_DA
_geom_hbond_angle_DHA
_geom_hbond_publ_flag
N1 H1 N4 1_545 0.87 1.93 2.785(2) 166 no

loop_
_geom_torsion_atom_site_label_1
_geom_torsion_atom_site_label_2
_geom_torsion_atom_site_label_3
_geom_torsion_atom_site_label_4
_geom_torsion_site_symmetry_1
_geom_torsion_site_symmetry_2
_geom_torsion_site_symmetry_3
_geom_torsion_site_symmetry_4
_geom_torsion
_geom_torsion_publ_flag
C1 N1 N2 C3 . . . . -1.3(2) ?
C1 N1 N2 Rb2 . . . 1_545 157.43(14) ?
C4 N3 N4 C6 . . . . -1.0(2) ?
Rb1 N3 N4 C6 . . . . 140.39(14) ?
Rb1 O1 N5 O2 1_545 . . . 26.7(6) ?
Rb1 O1 N5 C1 1_545 . . . -153.8(4) ?
Rb1 O4 N6 O3 3_445 . . . 48.3(2) ?
Rb1 O4 N6 C3 3_445 . . . -129.88(17) ?
Rb2 O3 N6 O4 1_545 . . . -164.56(17) ?
Rb1 O3 N6 O4 3_445 . . . -49.6(2) ?
Rb2 O3 N6 C3 1_545 . . . 13.7(3) ?
Rb1 O3 N6 C3 3_445 . . . 128.59(17) ?
Rb2 O3 N6 Rb1 1_545 . . 3_445 -114.92(19) ?
Rb2 O6 N7 O5 4_545 . . . 32.5(2) ?
Rb2 O6 N7 C4 4_545 . . . -145.49(16) ?
Rb2 O5 N7 O6 4_545 . . . -36.3(2) ?
Rb1 O5 N7 O6 . . . . 174.67(14) ?
Rb2 O5 N7 C4 4_545 . . . 141.67(15) ?
Rb1 O5 N7 C4 . . . . -7.3(3) ?
Rb1 O5 N7 Rb2 . . . 4_545 -149.01(17) ?
Rb1 O8 N8 O7 7 . . . 22.7(3) ?
Rb1 O8 N8 C6 7 . . . -155.32(13) ?
Rb2 O7 N8 O8 . . . . 72.4(3) ?
Rb2 O7 N8 C6 . . . . -109.63(17) ?
N2 N1 C1 C2 . . . . 1.4(2) ?
N2 N1 C1 N5 . . . . -179.72(17) ?
O2 N5 C1 N1 . . . . 157.8(2) ?
O1 N5 C1 N1 . . . . -21.7(3) ?
O2 N5 C1 C2 . . . . -23.6(3) ?
O1 N5 C1 C2 . . . . 156.9(2) ?
N1 C1 C2 C3 . . . . -0.8(2) ?
N5 C1 C2 C3 . . . . -179.5(2) ?
N1 C1 C2 C5 . . . . 175.8(2) ?
N5 C1 C2 C5 . . . . -2.9(4) ?
N1 N2 C3 C2 . . . . 0.8(2) ?
Rb2 N2 C3 C2 1_545 . . . -161.31(14) ?
N1 N2 C3 N6 . . . . -174.94(18) ?
Rb2 N2 C3 N6 1_545 . . . 23.0(2) ?
C1 C2 C3 N2 . . . . 0.0(2) ?
C5 C2 C3 N2 . . . . -176.6(2) ?
C1 C2 C3 N6 . . . . 175.2(2) ?
C5 C2 C3 N6 . . . . -1.4(4) ?
O4 N6 C3 N2 . . . . 154.3(2) ?
O3 N6 C3 N2 . . . . -24.1(3) ?
Rb1 N6 C3 N2 3_445 . . . 62.6(3) ?
O4 N6 C3 C2 . . . . -20.8(3) ?
O3 N6 C3 C2 . . . . 160.8(2) ?
Rb1 N6 C3 C2 3_445 . . . -112.5(2) ?
N4 N3 C4 C5 . . . . 0.3(2) ?
Rb1 N3 C4 C5 . . . . -147.15(14) ?
N4 N3 C4 N7 . . . . -177.06(17) ?
Rb1 N3 C4 N7 . . . . 35.5(2) ?
O6 N7 C4 N3 . . . . 156.77(19) ?
O5 N7 C4 N3 . . . . -21.3(3) ?
Rb2 N7 C4 N3 4_545 . . . 55.7(3) ?
O6 N7 C4 C5 . . . . -20.2(3) ?
O5 N7 C4 C5 . . . . 161.7(2) ?
Rb2 N7 C4 C5 4_545 . . . -121.3(2) ?
N3 C4 C5 C6 . . . . 0.4(2) ?
N7 C4 C5 C6 . . . . 177.5(2) ?
N3 C4 C5 C2 . . . . -179.85(19) ?
N7 C4 C5 C2 . . . . -2.8(4) ?
C1 C2 C5 C4 . . . . -41.0(4) ?
C3 C2 C5 C4 . . . . 134.7(2) ?
C1 C2 C5 C6 . . . . 138.7(2) ?
C3 C2 C5 C6 . . . . -45.6(4) ?
N3 N4 C6 C5 . . . . 1.3(2) ?
N3 N4 C6 N8 . . . . -176.64(16) ?
C4 C5 C6 N4 . . . . -1.0(2) ?
C2 C5 C6 N4 . . . . 179.2(2) ?
C4 C5 C6 N8 . . . . 176.7(2) ?
C2 C5 C6 N8 . . . . -3.1(4) ?
O8 N8 C6 N4 . . . . 168.87(18) ?
O7 N8 C6 N4 . . . . -9.2(3) ?
O8 N8 C6 C5 . . . . -8.7(3) ?
O7 N8 C6 C5 . . . . 173.2(2) ?

_cod_database_fobs_code 2243937
